data_7002077
loop_
_publ_author_name
'Zinner, Sandra C.'
'Rentzsch, Christoph F.'
'Herdtweck, Eberhardt'
'Herrmann, Wolfgang A.'
'K\"uhn, Fritz E.'

_publ_section_title
;
 N-heterocyclic carbenes of iridium(I): ligand effects on the catalytic
 activity in transfer hydrogenation
;
_journal_issue 35
_journal_name_full 'Dalton Transactions'
_journal_page_first 7055
_journal_paper_doi 10.1039/b906855d
_journal_year 2009
_chemical_formula_moiety 'C19 H32 Cl Ir N2'
_chemical_formula_sum 'C19 H32 Cl Ir N2'
_chemical_formula_weight 516.14
_chemical_name_systematic ?
_space_group_IT_number 14
_symmetry_cell_setting monoclinic
_symmetry_Int_Tables_number 14
_symmetry_space_group_name_Hall '-P 2ybc'
_symmetry_space_group_name_H-M 'P 1 21/c 1'
_atom_sites_solution_hydrogens geom
_atom_sites_solution_primary direct
_atom_sites_solution_secondary difmap
_cell_angle_alpha 90
_cell_angle_beta 91.4342(15)
_cell_angle_gamma 90
_cell_formula_units_Z 8
_cell_length_a 11.1962(4)
_cell_length_b 19.4417(6)
_cell_length_c 17.7586(6)
_cell_measurement_reflns_used 9670
_cell_measurement_temperature 173(1)
_cell_measurement_theta_max 67.04
_cell_measurement_theta_min 3.37
_cell_volume 3864.4(2)
_computing_cell_refinement 'SAINT (Bruker, 2008b)'
_computing_data_collection 'APEX II Control Software (Bruker, 2008a)'
_computing_data_reduction 'SAINT (Bruker, 2008b)'
_computing_molecular_graphics 'PLATON (Spek, 2007)'
_computing_publication_material 'PLATON (Spek, 2007)'
_computing_structure_refinement 'SHELXL97 (Sheldrick, 1998)'
_computing_structure_solution 'SIR92 (Altomare, 1994)'
_diffrn_ambient_temperature 173(1)
_diffrn_detector ' CCD plate '
_diffrn_detector_area_resol_mean 16
_diffrn_measured_fraction_theta_full 0.974
_diffrn_measured_fraction_theta_max 0.974
_diffrn_measurement_device ' \k-geometry diffractometer '
_diffrn_measurement_device_type ' Bruker \k-CCD diffractometer'
_diffrn_measurement_method ' phi- and omega-rotation '
_diffrn_radiation_monochromator graphite
_diffrn_radiation_source 'fine-focus sealed tube'
_diffrn_radiation_type 'Cu K\a'
_diffrn_radiation_wavelength 1.54180
_diffrn_reflns_av_R_equivalents 0.1273
_diffrn_reflns_av_sigmaI/netI 0.0532
_diffrn_reflns_limit_h_max 12
_diffrn_reflns_limit_h_min -13
_diffrn_reflns_limit_k_max 22
_diffrn_reflns_limit_k_min -13
_diffrn_reflns_limit_l_max 20
_diffrn_reflns_limit_l_min -20
_diffrn_reflns_number 47684
_diffrn_reflns_theta_full 67.04
_diffrn_reflns_theta_max 67.04
_diffrn_reflns_theta_min 3.37
_diffrn_standards_decay_% 0
_exptl_absorpt_coefficient_mu 14.639
_exptl_absorpt_correction_T_max 0.004662
_exptl_absorpt_correction_T_min 0.000472
_exptl_absorpt_correction_type multi-scan
_exptl_absorpt_process_details 'SHX_ABS procedure, Spek, A. L. (2007)'
_exptl_crystal_colour yellow
_exptl_crystal_density_diffrn 1.774
_exptl_crystal_density_meas ?
_exptl_crystal_density_method none
_exptl_crystal_description fragment
_exptl_crystal_F_000 2032
_exptl_crystal_size_max 0.63
_exptl_crystal_size_mid 0.51
_exptl_crystal_size_min 0.38
_refine_diff_density_max 2.419
_refine_diff_density_min -2.052
_refine_diff_density_rms 0.233
_refine_ls_extinction_coef 0.00057(3)
_refine_ls_extinction_expression Fc^*^=kFc[1+0.001xFc^2^\l^3^/sin(2\q)]^-1/4^
_refine_ls_extinction_method SHELXL
_refine_ls_goodness_of_fit_ref 1.181
_refine_ls_hydrogen_treatment constr
_refine_ls_matrix_type full
_refine_ls_number_parameters 428
_refine_ls_number_reflns 6727
_refine_ls_number_restraints 0
_refine_ls_restrained_S_all 1.181
_refine_ls_R_factor_all 0.0430
_refine_ls_R_factor_gt 0.0425
_refine_ls_shift/su_max 0.002
_refine_ls_shift/su_mean 0.000
_refine_ls_structure_factor_coef Fsqd
_refine_ls_weighting_details 'w=1/[\s^2^(Fo^2^)+(0.0503P)^2^+21.0899P] where P=(Fo^2^+2Fc^2^)/3'
_refine_ls_weighting_scheme sigma
_refine_ls_wR_factor_gt 0.1116
_refine_ls_wR_factor_ref 0.1120
_reflns_number_gt 6636
_reflns_number_total 6727
_reflns_threshold_expression I>2\s(I)
_cod_data_source_file b906855d.txt
_cod_data_source_block ZINA-7007-173
_cod_depositor_comments
;
The following automatic conversions were performed:
'_symmetry_cell_setting' value 'Monoclinic' changed to 'monoclinic'
according to '/home/saulius/struct/CIF-dictionaries/cif_core.dic'
dictionary named 'cif_core.dic' version 2.4.1 from 2010-06-29.

Automatic conversion script
Id: cif_fix_enum 1527 2010-12-29 10:47:43Z saulius 

The following automatic conversions were performed:

'_exptl_crystal_density_meas' value 'none' was changed to '?' - the
value is perceived as not measured.

Automatic conversion script
Id: cif_fix_values 3008 2015-01-20 13:52:24Z robertas 
;
_cod_original_sg_symbol_H-M 'P 21/c'
_cod_database_code 7002077

loop_
_symmetry_equiv_pos_site_id
_symmetry_equiv_pos_as_xyz
1 x,y,z
2 -x,1/2+y,1/2-z
3 -x,-y,-z
4 x,1/2-y,1/2+z

loop_
_atom_site_aniso_label
_atom_site_aniso_U_11
_atom_site_aniso_U_22
_atom_site_aniso_U_33
_atom_site_aniso_U_23
_atom_site_aniso_U_13
_atom_site_aniso_U_12
Ir1 0.0062(2) 0.0125(2) 0.0157(2) 0.0006(1) 0.0003(1) 0.0012(1)
Cl1 0.0147(7) 0.0167(7) 0.0343(9) 0.0018(6) -0.0011(6) 0.0050(5)
N1 0.009(2) 0.021(3) 0.017(3) 0.002(2) 0.000(2) -0.002(2)
N2 0.009(2) 0.016(3) 0.017(3) 0.0019(19) 0.000(2) 0.0004(19)
C1 0.012(3) 0.008(3) 0.019(3) 0.001(2) -0.003(2) 0.004(2)
C2 0.018(3) 0.028(4) 0.019(3) 0.003(3) 0.005(3) -0.003(3)
C3 0.012(3) 0.026(4) 0.025(3) 0.004(3) 0.005(3) -0.006(2)
C4 0.008(3) 0.026(4) 0.018(3) -0.005(2) -0.004(2) 0.001(2)
C5 0.011(3) 0.016(3) 0.020(3) -0.006(2) -0.005(2) 0.002(2)
C6 0.034(4) 0.047(5) 0.025(4) -0.013(3) 0.002(3) -0.025(4)
C7 0.030(4) 0.046(5) 0.037(4) -0.015(3) -0.023(3) 0.018(4)
C8 0.025(4) 0.029(4) 0.025(4) -0.012(3) -0.001(3) 0.003(3)
C9 0.017(3) 0.039(4) 0.022(3) 0.005(3) -0.012(3) -0.004(3)
C10 0.025(4) 0.025(4) 0.033(4) -0.005(3) -0.011(3) -0.002(3)
C11 0.012(3) 0.041(4) 0.036(4) -0.004(3) -0.005(3) 0.007(3)
C12 0.009(3) 0.022(3) 0.028(3) 0.001(3) 0.001(2) 0.002(2)
C13 0.011(3) 0.029(4) 0.026(3) 0.006(3) 0.001(3) 0.006(3)
C14 0.027(4) 0.033(4) 0.022(3) 0.001(3) 0.003(3) 0.006(3)
C15 0.024(4) 0.031(4) 0.023(3) -0.010(3) 0.000(3) 0.009(3)
C16 0.011(3) 0.012(3) 0.026(3) -0.004(2) -0.006(2) 0.008(2)
C17 0.015(3) 0.018(3) 0.018(3) -0.002(2) 0.001(2) 0.006(2)
C18 0.007(3) 0.029(4) 0.031(4) -0.005(3) -0.004(3) 0.009(2)
C19 0.008(3) 0.034(4) 0.035(4) -0.007(3) -0.005(3) 0.005(3)
Ir2 0.0096(2) 0.0159(2) 0.0159(2) 0.0021(1) -0.0005(1) 0.0031(1)
Cl2 0.0229(8) 0.0391(10) 0.0177(7) 0.0019(6) 0.0030(6) 0.0109(6)
N11 0.012(3) 0.019(3) 0.016(3) 0.001(2) 0.001(2) 0.004(2)
N12 0.010(2) 0.025(3) 0.016(3) 0.004(2) -0.002(2) 0.000(2)
C21 0.012(3) 0.016(3) 0.019(3) -0.001(2) 0.002(2) 0.002(2)
C22 0.017(3) 0.021(3) 0.018(3) 0.007(2) 0.001(2) 0.006(2)
C23 0.012(3) 0.027(4) 0.022(3) 0.002(3) -0.001(2) 0.010(2)
C24 0.014(3) 0.015(3) 0.032(4) 0.001(3) 0.003(3) -0.004(2)
C25 0.014(3) 0.024(3) 0.021(3) 0.000(2) -0.002(3) -0.008(2)
C26 0.041(5) 0.029(4) 0.053(5) 0.003(4) -0.021(4) -0.012(3)
C27 0.041(5) 0.052(6) 0.049(5) -0.001(4) 0.015(4) -0.035(4)
C28 0.029(4) 0.032(5) 0.087(7) -0.015(5) 0.003(5) -0.004(4)
C29 0.018(4) 0.026(4) 0.070(6) -0.011(4) 0.007(4) -0.007(3)
C30 0.031(4) 0.056(6) 0.050(5) 0.020(4) -0.020(4) -0.019(4)
C31 0.028(4) 0.028(4) 0.044(5) 0.005(3) 0.011(3) -0.006(3)
C32 0.010(3) 0.039(4) 0.035(4) 0.013(3) -0.005(3) 0.009(3)
C33 0.031(4) 0.026(4) 0.022(3) 0.005(3) -0.004(3) 0.015(3)
C34 0.071(6) 0.024(4) 0.034(4) 0.007(3) -0.002(4) 0.014(4)
C35 0.028(4) 0.029(4) 0.027(4) -0.005(3) 0.000(3) 0.005(3)
C36 0.014(3) 0.028(4) 0.021(3) 0.003(3) 0.002(2) 0.010(3)
C37 0.017(3) 0.028(4) 0.025(4) 0.010(3) 0.006(3) 0.008(3)
C38 0.013(3) 0.033(4) 0.049(5) 0.006(3) 0.005(3) 0.001(3)
C39 0.020(4) 0.066(6) 0.059(6) 0.014(5) 0.001(4) 0.003(4)

loop_
_atom_site_label
_atom_site_type_symbol
_atom_site_thermal_displace_type
_atom_site_fract_x
_atom_site_fract_y
_atom_site_fract_z
_atom_site_occupancy
_atom_site_U_iso_or_equiv
_atom_site_calc_flag
_atom_site_refinement_flags
Ir1 Ir Uani 0.51263(2) 0.19914(1) 0.02567(1) 1.000 0.0115(1) . .
Cl1 Cl Uani 0.42640(13) 0.31023(8) 0.00867(9) 1.000 0.0219(4) . .
N1 N Uani 0.3806(4) 0.1684(3) 0.1725(3) 1.000 0.0157(16) . .
N2 N Uani 0.2740(4) 0.1328(3) 0.0766(3) 1.000 0.0140(16) . .
C1 C Uani 0.3768(5) 0.1684(3) 0.0950(3) 1.000 0.0131(17) . .
C2 C Uani 0.2852(6) 0.1313(3) 0.1997(4) 1.000 0.0216(19) . .
C3 C Uani 0.2201(5) 0.1090(3) 0.1409(4) 1.000 0.0209(19) . .
C4 C Uani 0.4649(6) 0.2027(3) 0.2279(4) 1.000 0.0174(19) . .
C5 C Uani 0.2102(5) 0.1220(3) 0.0021(3) 1.000 0.0158(17) . .
C6 C Uani 0.5461(7) 0.2541(5) 0.1911(4) 1.000 0.035(3) . .
C7 C Uani 0.5381(7) 0.1461(4) 0.2670(5) 1.000 0.038(3) . .
C8 C Uani 0.3912(6) 0.2412(4) 0.2855(4) 1.000 0.026(2) . .
C9 C Uani 0.2667(6) 0.1629(4) -0.0609(4) 1.000 0.0262(19) . .
C10 C Uani 0.2105(7) 0.0453(4) -0.0164(4) 1.000 0.028(2) . .
C11 C Uani 0.0826(6) 0.1475(4) 0.0090(4) 1.000 0.030(2) . .
C12 C Uani 0.6845(5) 0.2423(3) 0.0047(4) 1.000 0.0197(17) . .
C13 C Uani 0.6352(6) 0.2192(4) -0.0642(4) 1.000 0.0220(19) . .
C14 C Uani 0.6751(7) 0.1544(4) -0.1038(4) 1.000 0.027(2) . .
C15 C Uani 0.5968(6) 0.0931(4) -0.0842(4) 1.000 0.026(2) . .
C16 C Uani 0.5492(5) 0.0974(3) -0.0051(4) 1.000 0.0164(17) . .
C17 C Uani 0.6192(6) 0.1142(3) 0.0594(4) 1.000 0.0170(17) . .
C18 C Uani 0.7539(5) 0.1282(4) 0.0590(4) 1.000 0.022(2) . .
C19 C Uani 0.7822(6) 0.2044(4) 0.0481(4) 1.000 0.026(2) . .
Ir2 Ir Uani 1.04839(2) 0.46117(1) 0.19553(1) 1.000 0.0138(1) . .
Cl2 Cl Uani 0.97617(15) 0.46498(9) 0.32066(9) 1.000 0.0265(5) . .
N11 N Uani 0.9351(4) 0.5996(3) 0.1461(3) 1.000 0.0157(17) . .
N12 N Uani 0.8078(5) 0.5160(3) 0.1282(3) 1.000 0.0170(16) . .
C21 C Uani 0.9219(6) 0.5307(3) 0.1569(4) 1.000 0.0156(17) . .
C22 C Uani 0.8352(6) 0.6259(3) 0.1085(4) 1.000 0.0187(17) . .
C23 C Uani 0.7571(6) 0.5754(3) 0.0983(4) 1.000 0.0204(19) . .
C24 C Uani 1.0359(6) 0.6475(3) 0.1707(4) 1.000 0.0203(19) . .
C25 C Uani 0.7312(6) 0.4537(3) 0.1420(4) 1.000 0.0197(17) . .
C26 C Uani 1.1080(8) 0.6171(4) 0.2349(5) 1.000 0.041(3) . .
C27 C Uani 1.1112(8) 0.6637(5) 0.1032(5) 1.000 0.047(3) . .
C28 C Uani 0.9801(8) 0.7134(5) 0.1980(6) 1.000 0.049(3) . .
C29 C Uani 0.8007(7) 0.3864(4) 0.1367(5) 1.000 0.038(3) . .
C30 C Uani 0.6308(8) 0.4511(5) 0.0812(5) 1.000 0.046(3) . .
C31 C Uani 0.6801(7) 0.4602(4) 0.2200(5) 1.000 0.033(3) . .
C32 C Uani 1.2183(6) 0.4236(4) 0.2411(4) 1.000 0.028(2) . .
C33 C Uani 1.1476(7) 0.3674(4) 0.2235(4) 1.000 0.026(2) . .
C34 C Uani 1.1716(9) 0.3241(4) 0.1546(5) 1.000 0.043(3) . .
C35 C Uani 1.1001(7) 0.3458(4) 0.0858(4) 1.000 0.028(2) . .
C36 C Uani 1.0707(6) 0.4222(3) 0.0863(4) 1.000 0.0210(19) . .
C37 C Uani 1.1520(6) 0.4754(4) 0.0992(4) 1.000 0.023(2) . .
C38 C Uani 1.2861(6) 0.4649(4) 0.1137(5) 1.000 0.032(2) . .
C39 C Uani 1.3198(8) 0.4504(5) 0.1949(6) 1.000 0.048(3) . .
H21 H Uiso 0.26910 0.12310 0.25120 1.000 0.0260 calc R
H31 H Uiso 0.14970 0.08190 0.14270 1.000 0.0250 calc R
H61 H Uiso 0.49780 0.28960 0.16570 1.000 0.0530 calc R
H62 H Uiso 0.59510 0.23040 0.15420 1.000 0.0530 calc R
H63 H Uiso 0.59800 0.27550 0.22970 1.000 0.0530 calc R
H71 H Uiso 0.48440 0.11490 0.29330 1.000 0.0570 calc R
H72 H Uiso 0.59460 0.16680 0.30350 1.000 0.0570 calc R
H73 H Uiso 0.58230 0.12020 0.22940 1.000 0.0570 calc R
H81 H Uiso 0.35190 0.20800 0.31820 1.000 0.0400 calc R
H82 H Uiso 0.33060 0.26930 0.25930 1.000 0.0400 calc R
H83 H Uiso 0.44380 0.27090 0.31610 1.000 0.0400 calc R
H91 H Uiso 0.34850 0.14670 -0.06810 1.000 0.0390 calc R
H92 H Uiso 0.26820 0.21180 -0.04760 1.000 0.0390 calc R
H93 H Uiso 0.21970 0.15660 -0.10770 1.000 0.0390 calc R
H101 H Uiso 0.29290 0.02990 -0.02340 1.000 0.0420 calc R
H102 H Uiso 0.16340 0.03720 -0.06280 1.000 0.0420 calc R
H103 H Uiso 0.17560 0.01950 0.02510 1.000 0.0420 calc R
H111 H Uiso 0.04250 0.12120 0.04800 1.000 0.0440 calc R
H112 H Uiso 0.03960 0.14150 -0.03930 1.000 0.0440 calc R
H113 H Uiso 0.08340 0.19640 0.02260 1.000 0.0440 calc R
H121 H Uiso 0.65500 0.28390 0.02520 1.000 0.0230 calc R
H131 H Uiso 0.57330 0.24570 -0.08740 1.000 0.0260 calc R
H141 H Uiso 0.75910 0.14420 -0.08890 1.000 0.0330 calc R
H142 H Uiso 0.67150 0.16190 -0.15890 1.000 0.0330 calc R
H151 H Uiso 0.52870 0.09060 -0.12070 1.000 0.0310 calc R
H152 H Uiso 0.64390 0.05030 -0.08900 1.000 0.0310 calc R
H161 H Uiso 0.46680 0.08820 0.00140 1.000 0.0200 calc R
H171 H Uiso 0.58030 0.11690 0.10620 1.000 0.0210 calc R
H181 H Uiso 0.79060 0.11240 0.10720 1.000 0.0270 calc R
H182 H Uiso 0.78990 0.10140 0.01790 1.000 0.0270 calc R
H191 H Uiso 0.79410 0.22620 0.09800 1.000 0.0310 calc R
H192 H Uiso 0.85790 0.20860 0.02070 1.000 0.0310 calc R
H221 H Uiso 0.82460 0.67220 0.09280 1.000 0.0230 calc R
H231 H Uiso 0.68030 0.57920 0.07480 1.000 0.0240 calc R
H261 H Uiso 1.05630 0.60970 0.27790 1.000 0.0620 calc R
H262 H Uiso 1.17260 0.64880 0.24950 1.000 0.0620 calc R
H263 H Uiso 1.14200 0.57310 0.21930 1.000 0.0620 calc R
H271 H Uiso 1.16120 0.62390 0.09170 1.000 0.0710 calc R
H272 H Uiso 1.16230 0.70350 0.11470 1.000 0.0710 calc R
H273 H Uiso 1.05890 0.67420 0.05970 1.000 0.0710 calc R
H281 H Uiso 0.92900 0.70340 0.24060 1.000 0.0740 calc R
H282 H Uiso 0.93190 0.73400 0.15700 1.000 0.0740 calc R
H283 H Uiso 1.04320 0.74560 0.21390 1.000 0.0740 calc R
H291 H Uiso 0.83480 0.38250 0.08660 1.000 0.0570 calc R
H292 H Uiso 0.74680 0.34760 0.14500 1.000 0.0570 calc R
H293 H Uiso 0.86520 0.38590 0.17500 1.000 0.0570 calc R
H301 H Uiso 0.66560 0.45360 0.03120 1.000 0.0690 calc R
H302 H Uiso 0.57650 0.49000 0.08790 1.000 0.0690 calc R
H303 H Uiso 0.58630 0.40790 0.08580 1.000 0.0690 calc R
H311 H Uiso 0.63670 0.50380 0.22380 1.000 0.0500 calc R
H312 H Uiso 0.74520 0.45910 0.25790 1.000 0.0500 calc R
H313 H Uiso 0.62530 0.42180 0.22880 1.000 0.0500 calc R
H321 H Uiso 1.20170 0.44750 0.28630 1.000 0.0340 calc R
H331 H Uiso 1.08310 0.35580 0.25480 1.000 0.0320 calc R
H341 H Uiso 1.25770 0.32690 0.14350 1.000 0.0520 calc R
H342 H Uiso 1.15300 0.27540 0.16600 1.000 0.0520 calc R
H351 H Uiso 1.02480 0.31910 0.08310 1.000 0.0340 calc R
H352 H Uiso 1.14580 0.33500 0.04030 1.000 0.0340 calc R
H361 H Uiso 0.98960 0.43470 0.07710 1.000 0.0250 calc R
H371 H Uiso 1.12220 0.52110 0.09890 1.000 0.0280 calc R
H381 H Uiso 1.31340 0.42620 0.08240 1.000 0.0380 calc R
H382 H Uiso 1.32890 0.50680 0.09750 1.000 0.0380 calc R
H391 H Uiso 1.35060 0.49330 0.21830 1.000 0.0580 calc R
H392 H Uiso 1.38540 0.41620 0.19650 1.000 0.0580 calc R

loop_
_atom_type_symbol
_atom_type_description
_atom_type_scat_dispersion_real
_atom_type_scat_dispersion_imag
_atom_type_scat_source
N N 0.0311 0.0180 'International Tables Vol C Tables 4.2.6.8 and 6.1.1.4'
Ir Ir -4.7710 6.5667 'International Tables Vol C Tables 4.2.6.8 and 6.1.1.4'
Cl Cl 0.3639 0.7018 'International Tables Vol C Tables 4.2.6.8 and 6.1.1.4'
H H 0.0000 0.0000 'International Tables Vol C Tables 4.2.6.8 and 6.1.1.4'
C C 0.0181 0.0091 'International Tables Vol C Tables 4.2.6.8 and 6.1.1.4'

loop_
_geom_angle_atom_site_label_1
_geom_angle_atom_site_label_2
_geom_angle_atom_site_label_3
_geom_angle
_geom_angle_site_symmetry_1
_geom_angle_site_symmetry_2
_geom_angle_site_symmetry_3
_geom_angle_publ_flag
Cl1 Ir1 C1 92.05(16) . . . yes
Cl1 Ir1 C12 89.19(16) . . . yes
Cl1 Ir1 C13 90.3(2) . . . yes
Cl1 Ir1 C16 154.72(19) . . . yes
Cl1 Ir1 C17 165.43(18) . . . yes
C1 Ir1 C12 153.4(2) . . . yes
C1 Ir1 C13 168.3(2) . . . yes
C1 Ir1 C16 91.9(2) . . . yes
C1 Ir1 C17 91.4(2) . . . yes
C12 Ir1 C13 38.0(3) . . . yes
C12 Ir1 C16 98.2(2) . . . yes
C12 Ir1 C17 81.5(2) . . . yes
C13 Ir1 C16 81.2(3) . . . yes
C13 Ir1 C17 89.2(3) . . . yes
C16 Ir1 C17 39.1(3) . . . yes
C36 Ir2 C37 38.6(3) . . . yes
C21 Ir2 C33 164.4(3) . . . yes
Cl2 Ir2 C21 92.5(2) . . . yes
Cl2 Ir2 C32 88.71(19) . . . yes
Cl2 Ir2 C33 89.79(19) . . . yes
Cl2 Ir2 C36 157.14(17) . . . yes
Cl2 Ir2 C37 163.3(2) . . . yes
C21 Ir2 C32 158.5(3) . . . yes
C33 Ir2 C37 90.4(3) . . . yes
C21 Ir2 C36 91.5(3) . . . yes
C21 Ir2 C37 91.8(3) . . . yes
C32 Ir2 C33 36.9(3) . . . yes
C32 Ir2 C36 95.7(3) . . . yes
C32 Ir2 C37 81.5(3) . . . yes
C33 Ir2 C36 80.7(3) . . . yes
C1 N1 C4 131.2(5) . . . yes
C1 N1 C2 110.1(5) . . . yes
C2 N1 C4 118.7(5) . . . yes
C1 N2 C3 110.6(5) . . . yes
C1 N2 C5 131.0(5) . . . yes
C3 N2 C5 118.2(5) . . . yes
C22 N11 C24 119.8(5) . . . yes
C21 N11 C22 110.0(5) . . . yes
C21 N11 C24 130.2(5) . . . yes
C23 N12 C25 120.2(5) . . . yes
C21 N12 C25 128.7(5) . . . yes
C21 N12 C23 109.4(5) . . . yes
N1 C1 N2 104.0(5) . . . yes
Ir1 C1 N1 126.2(4) . . . yes
Ir1 C1 N2 128.9(4) . . . yes
N1 C2 C3 107.9(6) . . . yes
N2 C3 C2 107.3(5) . . . yes
C7 C4 C8 110.0(6) . . . no
N1 C4 C6 112.7(6) . . . yes
N1 C4 C7 107.4(5) . . . yes
N1 C4 C8 108.4(5) . . . yes
C6 C4 C7 110.6(6) . . . no
C6 C4 C8 107.9(6) . . . no
C10 C5 C11 110.1(5) . . . no
N2 C5 C10 108.8(5) . . . yes
N2 C5 C11 108.1(5) . . . yes
N2 C5 C9 112.1(5) . . . yes
C9 C5 C11 107.3(5) . . . no
C9 C5 C10 110.4(5) . . . no
Ir1 C12 C19 111.2(4) . . . yes
Ir1 C12 C13 72.0(4) . . . yes
C13 C12 C19 123.5(6) . . . no
Ir1 C13 C12 70.0(4) . . . yes
Ir1 C13 C14 113.1(5) . . . yes
C12 C13 C14 123.8(6) . . . no
C13 C14 C15 111.5(6) . . . no
C14 C15 C16 112.7(6) . . . no
Ir1 C16 C15 111.7(4) . . . yes
Ir1 C16 C17 71.2(4) . . . yes
C15 C16 C17 124.3(5) . . . no
Ir1 C17 C16 69.7(4) . . . yes
C16 C17 C18 124.4(6) . . . no
Ir1 C17 C18 114.1(4) . . . yes
C17 C18 C19 112.3(5) . . . no
C12 C19 C18 112.8(5) . . . no
C3 C2 H21 126.00 . . . no
N1 C2 H21 126.00 . . . no
N2 C3 H31 126.00 . . . no
C2 C3 H31 126.00 . . . no
H61 C6 H63 109.00 . . . no
C4 C6 H61 110.00 . . . no
C4 C6 H62 109.00 . . . no
C4 C6 H63 109.00 . . . no
H61 C6 H62 110.00 . . . no
H62 C6 H63 110.00 . . . no
H71 C7 H72 109.00 . . . no
H72 C7 H73 109.00 . . . no
C4 C7 H72 110.00 . . . no
H71 C7 H73 109.00 . . . no
C4 C7 H71 109.00 . . . no
C4 C7 H73 110.00 . . . no
C4 C8 H81 109.00 . . . no
H82 C8 H83 110.00 . . . no
C4 C8 H83 109.00 . . . no
H81 C8 H82 109.00 . . . no
C4 C8 H82 110.00 . . . no
H81 C8 H83 109.00 . . . no
C5 C9 H91 110.00 . . . no
C5 C9 H92 110.00 . . . no
H92 C9 H93 109.00 . . . no
C5 C9 H93 109.00 . . . no
H91 C9 H92 109.00 . . . no
H91 C9 H93 109.00 . . . no
H101 C10 H102 109.00 . . . no
H101 C10 H103 109.00 . . . no
H102 C10 H103 109.00 . . . no
C5 C10 H103 110.00 . . . no
C5 C10 H101 109.00 . . . no
C5 C10 H102 110.00 . . . no
C5 C11 H113 109.00 . . . no
C5 C11 H111 110.00 . . . no
C5 C11 H112 109.00 . . . no
H112 C11 H113 109.00 . . . no
H111 C11 H112 109.00 . . . no
H111 C11 H113 109.00 . . . no
Ir1 C12 H121 87.00 . . . no
C13 C12 H121 118.00 . . . no
C19 C12 H121 118.00 . . . no
Ir1 C13 H131 87.00 . . . no
C14 C13 H131 118.00 . . . no
C12 C13 H131 118.00 . . . no
C13 C14 H142 109.00 . . . no
C15 C14 H141 109.00 . . . no
C13 C14 H141 109.00 . . . no
H141 C14 H142 108.00 . . . no
C15 C14 H142 109.00 . . . no
H151 C15 H152 108.00 . . . no
C16 C15 H152 109.00 . . . no
C14 C15 H151 109.00 . . . no
C14 C15 H152 109.00 . . . no
C16 C15 H151 109.00 . . . no
Ir1 C16 H161 87.00 . . . no
C15 C16 H161 118.00 . . . no
C17 C16 H161 118.00 . . . no
C18 C17 H171 118.00 . . . no
C16 C17 H171 118.00 . . . no
Ir1 C17 H171 86.00 . . . no
C19 C18 H181 109.00 . . . no
C17 C18 H182 109.00 . . . no
C17 C18 H181 109.00 . . . no
C19 C18 H182 109.00 . . . no
H181 C18 H182 108.00 . . . no
H191 C19 H192 108.00 . . . no
C12 C19 H191 109.00 . . . no
C12 C19 H192 109.00 . . . no
C18 C19 H191 109.00 . . . no
C18 C19 H192 109.00 . . . no
Ir2 C21 N11 128.0(5) . . . yes
Ir2 C21 N12 127.1(4) . . . yes
N11 C21 N12 104.6(5) . . . yes
N11 C22 C23 108.3(5) . . . yes
N12 C23 C22 107.6(6) . . . yes
N11 C24 C26 111.0(5) . . . yes
N11 C24 C27 108.9(6) . . . yes
N11 C24 C28 107.6(6) . . . yes
C26 C24 C27 112.5(6) . . . no
C26 C24 C28 108.0(7) . . . no
C27 C24 C28 108.7(6) . . . no
N12 C25 C29 112.7(6) . . . yes
N12 C25 C30 108.7(6) . . . yes
N12 C25 C31 108.1(5) . . . yes
C29 C25 C30 107.0(6) . . . no
C29 C25 C31 109.4(6) . . . no
C30 C25 C31 111.0(6) . . . no
Ir2 C32 C33 72.0(4) . . . yes
Ir2 C32 C39 110.2(5) . . . yes
C33 C32 C39 125.8(7) . . . no
Ir2 C33 C32 71.1(4) . . . yes
Ir2 C33 C34 112.3(5) . . . yes
C32 C33 C34 120.7(7) . . . no
C33 C34 C35 113.5(7) . . . no
C34 C35 C36 112.3(6) . . . no
Ir2 C36 C35 112.8(5) . . . yes
Ir2 C36 C37 70.9(4) . . . yes
C35 C36 C37 125.8(6) . . . no
Ir2 C37 C36 70.5(4) . . . yes
Ir2 C37 C38 113.8(5) . . . yes
C36 C37 C38 124.3(7) . . . no
C37 C38 C39 114.0(7) . . . no
C32 C39 C38 114.2(7) . . . no
N11 C22 H221 126.00 . . . no
C23 C22 H221 126.00 . . . no
N12 C23 H231 126.00 . . . no
C22 C23 H231 126.00 . . . no
C24 C26 H261 109.00 . . . no
C24 C26 H262 109.00 . . . no
C24 C26 H263 110.00 . . . no
H261 C26 H262 109.00 . . . no
H261 C26 H263 109.00 . . . no
H262 C26 H263 110.00 . . . no
C24 C27 H271 109.00 . . . no
C24 C27 H272 109.00 . . . no
C24 C27 H273 109.00 . . . no
H271 C27 H272 109.00 . . . no
H271 C27 H273 110.00 . . . no
H272 C27 H273 110.00 . . . no
C24 C28 H281 110.00 . . . no
C24 C28 H282 109.00 . . . no
C24 C28 H283 109.00 . . . no
H281 C28 H282 109.00 . . . no
H281 C28 H283 110.00 . . . no
H282 C28 H283 109.00 . . . no
C25 C29 H291 109.00 . . . no
C25 C29 H292 110.00 . . . no
C25 C29 H293 109.00 . . . no
H291 C29 H292 109.00 . . . no
H291 C29 H293 109.00 . . . no
H292 C29 H293 110.00 . . . no
C25 C30 H301 110.00 . . . no
C25 C30 H302 110.00 . . . no
C25 C30 H303 109.00 . . . no
H301 C30 H302 110.00 . . . no
H301 C30 H303 109.00 . . . no
H302 C30 H303 109.00 . . . no
C25 C31 H311 110.00 . . . no
C25 C31 H312 110.00 . . . no
C25 C31 H313 109.00 . . . no
H311 C31 H312 109.00 . . . no
H311 C31 H313 110.00 . . . no
H312 C31 H313 109.00 . . . no
Ir2 C32 H321 88.00 . . . no
C33 C32 H321 117.00 . . . no
C39 C32 H321 117.00 . . . no
Ir2 C33 H331 87.00 . . . no
C32 C33 H331 120.00 . . . no
C34 C33 H331 120.00 . . . no
C33 C34 H341 109.00 . . . no
C33 C34 H342 109.00 . . . no
C35 C34 H341 109.00 . . . no
C35 C34 H342 109.00 . . . no
H341 C34 H342 108.00 . . . no
C34 C35 H351 109.00 . . . no
C34 C35 H352 109.00 . . . no
C36 C35 H351 109.00 . . . no
C36 C35 H352 109.00 . . . no
H351 C35 H352 108.00 . . . no
Ir2 C36 H361 86.00 . . . no
C35 C36 H361 117.00 . . . no
C37 C36 H361 117.00 . . . no
Ir2 C37 H371 86.00 . . . no
C36 C37 H371 118.00 . . . no
C38 C37 H371 118.00 . . . no
C37 C38 H381 109.00 . . . no
C37 C38 H382 109.00 . . . no
C39 C38 H381 109.00 . . . no
C39 C38 H382 109.00 . . . no
H381 C38 H382 108.00 . . . no
C32 C39 H391 109.00 . . . no
C32 C39 H392 109.00 . . . no
C38 C39 H391 109.00 . . . no
C38 C39 H392 109.00 . . . no
H391 C39 H392 108.00 . . . no

loop_
_geom_bond_atom_site_label_1
_geom_bond_atom_site_label_2
_geom_bond_distance
_geom_bond_site_symmetry_1
_geom_bond_site_symmetry_2
_geom_bond_publ_flag
Ir1 Cl1 2.3819(16) . . yes
Ir1 C1 2.069(6) . . yes
Ir1 C12 2.141(6) . . yes
Ir1 C13 2.166(7) . . yes
Ir1 C16 2.095(6) . . yes
Ir1 C17 2.115(6) . . yes
Ir2 Cl2 2.3848(16) . . yes
Ir2 C21 2.063(6) . . yes
Ir2 C32 2.175(7) . . yes
Ir2 C33 2.186(8) . . yes
Ir2 C36 2.103(7) . . yes
Ir2 C37 2.109(7) . . yes
N1 C4 1.502(8) . . yes
N1 C1 1.376(8) . . yes
N1 C2 1.386(8) . . yes
N2 C5 1.503(7) . . yes
N2 C1 1.375(7) . . yes
N2 C3 1.384(8) . . yes
N11 C21 1.362(8) . . yes
N11 C22 1.386(8) . . yes
N11 C24 1.519(8) . . yes
N12 C21 1.393(9) . . yes
N12 C23 1.387(8) . . yes
N12 C25 1.508(8) . . yes
C2 C3 1.331(10) . . no
C4 C6 1.511(11) . . no
C4 C7 1.529(10) . . no
C4 C8 1.526(10) . . no
C5 C10 1.527(10) . . no
C5 C11 1.520(9) . . no
C5 C9 1.523(9) . . no
C12 C13 1.404(10) . . no
C12 C19 1.514(9) . . no
C13 C14 1.516(11) . . no
C14 C15 1.525(11) . . no
C15 C16 1.517(10) . . no
C16 C17 1.410(10) . . no
C17 C18 1.533(9) . . no
C18 C19 1.528(11) . . no
C2 H21 0.9500 . . no
C3 H31 0.9500 . . no
C6 H63 0.9800 . . no
C6 H61 0.9800 . . no
C6 H62 0.9800 . . no
C7 H71 0.9800 . . no
C7 H72 0.9800 . . no
C7 H73 0.9800 . . no
C8 H83 0.9800 . . no
C8 H81 0.9800 . . no
C8 H82 0.9800 . . no
C9 H93 0.9800 . . no
C9 H92 0.9800 . . no
C9 H91 0.9800 . . no
C10 H102 0.9800 . . no
C10 H103 0.9800 . . no
C10 H101 0.9800 . . no
C11 H111 0.9800 . . no
C11 H112 0.9800 . . no
C11 H113 0.9800 . . no
C12 H121 0.9500 . . no
C13 H131 0.9500 . . no
C14 H141 0.9900 . . no
C14 H142 0.9900 . . no
C15 H151 0.9900 . . no
C15 H152 0.9900 . . no
C16 H161 0.9500 . . no
C17 H171 0.9500 . . no
C18 H181 0.9900 . . no
C18 H182 0.9900 . . no
C19 H192 0.9900 . . no
C19 H191 0.9900 . . no
C22 C23 1.324(9) . . no
C24 C26 1.502(11) . . no
C24 C27 1.516(11) . . no
C24 C28 1.511(11) . . no
C25 C29 1.526(10) . . no
C25 C30 1.540(11) . . no
C25 C31 1.517(11) . . no
C32 C33 1.381(11) . . no
C32 C39 1.511(12) . . no
C33 C34 1.515(11) . . no
C34 C35 1.504(12) . . no
C35 C36 1.522(10) . . no
C36 C37 1.393(10) . . no
C37 C38 1.531(10) . . no
C38 C39 1.508(14) . . no
C22 H221 0.9500 . . no
C23 H231 0.9500 . . no
C26 H261 0.9800 . . no
C26 H262 0.9800 . . no
C26 H263 0.9800 . . no
C27 H271 0.9800 . . no
C27 H272 0.9800 . . no
C27 H273 0.9800 . . no
C28 H281 0.9800 . . no
C28 H282 0.9800 . . no
C28 H283 0.9800 . . no
C29 H291 0.9800 . . no
C29 H292 0.9800 . . no
C29 H293 0.9800 . . no
C30 H301 0.9800 . . no
C30 H302 0.9800 . . no
C30 H303 0.9800 . . no
C31 H311 0.9800 . . no
C31 H312 0.9800 . . no
C31 H313 0.9800 . . no
C32 H321 0.9500 . . no
C33 H331 0.9500 . . no
C34 H341 0.9900 . . no
C34 H342 0.9900 . . no
C35 H351 0.9900 . . no
C35 H352 0.9900 . . no
C36 H361 0.9500 . . no
C37 H371 0.9500 . . no
C38 H381 0.9900 . . no
C38 H382 0.9900 . . no
C39 H391 0.9900 . . no
C39 H392 0.9900 . . no
